data_2106372
loop_
_publ_author_name
'Kroll, H.'
'Pentinghaus, H.'
'Phillips, M.W.'

_publ_section_title
;
 The structures of the ordered sythetic feldspars Sr Ga2 Si2 O8 , Ba Ga2
 Si2 O8 and Ba Ga2 Ge2 O8
;
_journal_name_full 'Acta Crystallographica B (24,1968-38,1982)'
_journal_page_first 359
_journal_page_last 365
_journal_volume 34
_journal_year 1978
_chemical_formula_sum 'Ba Ga2 Ge2 O8'
_space_group_IT_number 15
_symmetry_space_group_name_Hall '-I 2yc'
_symmetry_space_group_name_H-M 'I 1 2/c 1'
_cell_angle_alpha 90
_cell_angle_beta 114.803
_cell_angle_gamma 90
_cell_formula_units_Z 8
_cell_length_a 8.8931
_cell_length_b 13.5248
_cell_length_c 14.9076
_cell_volume 1627.649
_citation_journal_id_ASTM ACBCAR
_cod_data_source_file Kroll_ACBCAR_1978_1128.cif
_cod_data_source_block Ba1Ga2Ge2O8
_cod_original_sg_symbol_Hall '-C 2yc (x,y,-x+z)'
_cod_original_formula_sum 'Ba1 Ga2 Ge2 O8'
_cod_database_code 2106372

loop_
_symmetry_equiv_pos_as_xyz
x,y,z
-x,y,-z+1/2
-x,-y,-z
x,-y,z-1/2
x+1/2,y+1/2,z+1/2
-x+1/2,y+1/2,-z+1
-x+1/2,-y+1/2,-z+1/2
x+1/2,-y+1/2,z

loop_
_atom_site_label
_atom_site_type_symbol
_atom_site_fract_x
_atom_site_fract_y
_atom_site_fract_z
_atom_site_occupancy
_atom_site_U_iso_or_equiv
O7 O-2 0.1885 0.1287 0.1938 1 0.0
O2 O-2 0.599 0.0009 0.1469 1 0.0
O5 O-2 0.0071 0.3072 0.1207 1 0.0
Ga2 Ga+3 0.6985 0.1219 0.1738 1 0.0
Ge1 Ge+4 0.0031 0.18 0.1085 1 0.0
O3 O-2 0.8217 0.1274 0.1035 1 0.0
O6 O-2 0.01 0.3142 0.6293 1 0.0
Ga1 Ga+3 0.0011 0.182 0.6151 1 0.0
Ge2 Ge+4 0.6916 0.1157 0.6734 1 0.0
Ba1 Ba+2 0.2758 0.0004 0.067 1 0.0
O1 O-2 0.0017 0.1295 -0.0003 1 0.0
O4 O-2 0.8077 0.1286 0.6047 1 0.0
O8 O-2 0.1917 0.1229 0.6987 1 0.0
